data_1517463
loop_
_publ_author_name
'Simelane, Sandile B.'
'Kinfe, Henok H.'
'Muller, Alfred'
'Williams, D Bradley G'

_publ_section_title
;
 Aluminum Triflate Catalyzed Tandem Reactions of d-Galactal: Toward Chiral
 Benzopyrans, Chromenes, and Chromans.
;
_journal_issue 17
_journal_name_full 'Organic letters'
_journal_page_first 4543
_journal_paper_doi 10.1021/ol502305j
_journal_volume 16
_journal_year 2014
_chemical_absolute_configuration rm
_chemical_formula_moiety 'C21 H24 O9'
_chemical_formula_sum 'C21 H24 O9'
_chemical_formula_weight 420.40
_chemical_name_systematic
; 
 ? 
;
_space_group_crystal_system orthorhombic
_space_group_IT_number 19
_space_group_name_Hall 'P 2ac 2ab'
_space_group_name_H-M_alt 'P 21 21 21'
_symmetry_space_group_name_Hall 'P 2ac 2ab'
_symmetry_space_group_name_H-M 'P 21 21 21'
_atom_sites_solution_hydrogens geom
_audit_creation_method SHELXL-2014
_cell_angle_alpha 90
_cell_angle_beta 90
_cell_angle_gamma 90
_cell_formula_units_Z 4
_cell_length_a 7.5952(8)
_cell_length_b 13.8502(15)
_cell_length_c 19.741(2)
_cell_measurement_reflns_used 7214
_cell_measurement_temperature 100(2)
_cell_measurement_theta_max 28.09
_cell_measurement_theta_min 2.53
_cell_volume 2076.7(4)
_computing_cell_refinement 'SAINT (Bruker, 2008)'
_computing_data_collection 'APEX2 (Bruker, 2011)'
_computing_data_reduction 'SAINT and XPREP (Bruker, 2008)'
_computing_molecular_graphics 'DIAMOND (Brandenburg & Putz, 2005)'
_computing_publication_material 'publCIF (Westrip, 2010) & WinGX (Farrugia, 1999)'
_computing_structure_refinement 'SHELXL-2014 (Sheldrick, 2014)'
_computing_structure_solution 'SIR97 (Altomare <i>et al.</i>, 1999)'
_diffrn_ambient_temperature 100(2)
_diffrn_detector_area_resol_mean 8.4
_diffrn_measured_fraction_theta_full 1.000
_diffrn_measured_fraction_theta_max 0.997
_diffrn_measurement_device_type 'Bruker APEX-DUO 4K CCD'
_diffrn_measurement_method '\f and \w scans'
_diffrn_radiation_type MoK\a
_diffrn_radiation_wavelength 0.71073
_diffrn_reflns_av_R_equivalents 0.0476
_diffrn_reflns_av_unetI/netI 0.0386
_diffrn_reflns_Laue_measured_fraction_full 1.000
_diffrn_reflns_Laue_measured_fraction_max 0.997
_diffrn_reflns_limit_h_max 8
_diffrn_reflns_limit_h_min -10
_diffrn_reflns_limit_k_max 18
_diffrn_reflns_limit_k_min -18
_diffrn_reflns_limit_l_max 26
_diffrn_reflns_limit_l_min -22
_diffrn_reflns_number 20614
_diffrn_reflns_point_group_measured_fraction_full 0.999
_diffrn_reflns_point_group_measured_fraction_max 0.996
_diffrn_reflns_theta_full 25.242
_diffrn_reflns_theta_max 28.313
_diffrn_reflns_theta_min 1.796
_exptl_absorpt_coefficient_mu 0.106
_exptl_absorpt_correction_T_max 0.7457
_exptl_absorpt_correction_T_min 0.6390
_exptl_absorpt_correction_type multi-scan
_exptl_absorpt_process_details 'SADABS (Bruker, 2008)'
_exptl_crystal_colour colourless
_exptl_crystal_density_diffrn 1.345
_exptl_crystal_description cube
_exptl_crystal_F_000 888
_exptl_crystal_size_max 0.568
_exptl_crystal_size_mid 0.539
_exptl_crystal_size_min 0.523
_refine_diff_density_max 0.181
_refine_diff_density_min -0.257
_refine_diff_density_rms 0.043
_refine_ls_abs_structure_details
; 
 Flack x determined using 1920 quotients [(I+)-(I-)]/[(I+)+(I-)] 
 (Parsons, Flack and Wagner, Acta Cryst. B69 (2013) 249-259). 
;
_refine_ls_abs_structure_Flack -0.4(4)
_refine_ls_extinction_method none
_refine_ls_goodness_of_fit_ref 1.029
_refine_ls_hydrogen_treatment constr
_refine_ls_matrix_type full
_refine_ls_number_parameters 276
_refine_ls_number_reflns 5158
_refine_ls_number_restraints 0
_refine_ls_restrained_S_all 1.029
_refine_ls_R_factor_all 0.0411
_refine_ls_R_factor_gt 0.0359
_refine_ls_shift/su_max 0.001
_refine_ls_shift/su_mean 0.000
_refine_ls_structure_factor_coef Fsqd
_refine_ls_weighting_details 'w=1/[\s^2^(Fo^2^)+(0.0481P)^2^+0.2441P] where P=(Fo^2^+2Fc^2^)/3'
_refine_ls_weighting_scheme calc
_refine_ls_wR_factor_gt 0.0894
_refine_ls_wR_factor_ref 0.0932
_reflns_Friedel_coverage 0.756
_reflns_Friedel_fraction_full 0.998
_reflns_Friedel_fraction_max 0.996
_reflns_number_gt 4703
_reflns_number_total 5158
_reflns_threshold_expression 'I > 2\s(I)'
_cod_data_source_file ol502305j_si_002.cif
_cod_data_source_block structure6b
_cod_depositor_comments 'Adding full bibliography for 1517461--1517464.cif.'
_cod_original_cell_volume 2076.6(4)
_cod_database_code 1517463
_shelx_space_group_comment
; 
The symmetry employed for this shelxl refinement is uniquely defined 
by the following loop, which should always be used as a source of 
symmetry information in preference to the above space-group names. 
They are only intended as comments. 
;
_shelx_estimated_absorpt_t_min 0.942
_shelx_estimated_absorpt_t_max 0.947
_shelxl_version_number 2014-3

loop_
_space_group_symop_operation_xyz
'x, y, z'
'x+1/2, -y+1/2, -z'
'-x, y+1/2, -z+1/2'
'-x+1/2, -y, z+1/2'

loop_
_atom_site_label
_atom_site_type_symbol
_atom_site_fract_x
_atom_site_fract_y
_atom_site_fract_z
_atom_site_U_iso_or_equiv
_atom_site_adp_type
_atom_site_occupancy
_atom_site_site_symmetry_order
_atom_site_calc_flag
_atom_site_refinement_flags_posn
_atom_site_refinement_flags_adp
O3 O 0.6407(2) 0.57812(13) 0.76167(8) 0.0418(4) Uani 1 1 d . .
O8 O -0.0132(2) 0.37475(11) 1.02332(8) 0.0377(4) Uani 1 1 d . .
O1 O 0.34251(18) 0.79191(9) 0.96770(7) 0.0260(3) Uani 1 1 d . .
O4 O 0.24062(16) 0.47148(8) 0.94719(6) 0.0218(3) Uani 1 1 d . .
O5 O 0.0055(3) 0.52794(13) 0.89107(10) 0.0575(6) Uani 1 1 d . .
O6 O 0.28530(19) 0.44700(9) 1.09243(7) 0.0277(3) Uani 1 1 d . .
O7 O 0.2190(3) 0.50690(15) 1.19546(8) 0.0532(5) Uani 1 1 d . .
O2 O 0.5785(2) 0.58042(10) 1.12812(7) 0.0312(3) Uani 1 1 d . .
C1 C 0.6839(3) 0.4795(2) 0.77069(12) 0.0443(6) Uani 1 1 d . .
H1A H 0.7621 0.4727 0.8099 0.066 Uiso 1 1 calc R U
H1B H 0.7436 0.4554 0.7301 0.066 Uiso 1 1 calc R U
H1C H 0.5761 0.4423 0.7784 0.066 Uiso 1 1 calc R U
C2 C 0.5617(3) 0.62423(16) 0.81461(10) 0.0309(4) Uani 1 1 d . .
C12 C 0.5356(2) 0.58343(14) 0.87846(9) 0.0251(4) Uani 1 1 d . .
H12 H 0.5715 0.5188 0.8869 0.030 Uiso 1 1 calc R U
C11 C 0.4567(2) 0.63735(13) 0.93008(9) 0.0205(3) Uani 1 1 d . .
C10 C 0.4148(2) 0.59508(12) 0.99873(9) 0.0188(3) Uani 1 1 d . .
H10 H 0.5035 0.5444 1.0103 0.023 Uiso 1 1 calc R U
C13 C 0.2285(2) 0.54924(12) 0.99602(9) 0.0195(3) Uani 1 1 d . .
H13 H 0.1444 0.5986 0.9782 0.023 Uiso 1 1 calc R U
C16 C 0.1589(2) 0.51264(13) 1.06355(10) 0.0243(4) Uani 1 1 d . .
H16 H 0.1494 0.5694 1.0946 0.029 Uiso 1 1 calc R U
C17 C -0.0209(3) 0.46349(15) 1.06169(13) 0.0362(5) Uani 1 1 d . .
H17A H -0.0598 0.4494 1.1085 0.043 Uiso 1 1 calc R U
H17B H -0.1080 0.5076 1.0408 0.043 Uiso 1 1 calc R U
C20 C 0.0111(3) 0.29162(16) 1.05781(13) 0.0444(6) Uani 1 1 d . .
O9 O 0.0142(4) 0.28611(14) 1.11811(10) 0.0718(7) Uani 1 1 d . .
C5 C 0.4110(2) 0.73196(13) 0.91692(9) 0.0228(4) Uani 1 1 d . .
C6 C 0.3763(2) 0.76486(13) 1.03284(10) 0.0222(3) Uani 1 1 d . .
H6 H 0.3672 0.8124 1.0674 0.027 Uiso 1 1 calc R U
C7 C 0.4216(2) 0.67488(12) 1.05081(9) 0.0199(3) Uani 1 1 d . .
C14 C 0.1231(3) 0.47058(14) 0.89625(10) 0.0298(4) Uani 1 1 d . .
C15 C 0.1583(4) 0.39022(16) 0.84761(11) 0.0394(5) Uani 1 1 d . .
H15A H 0.0498 0.3534 0.8402 0.059 Uiso 1 1 calc R U
H15B H 0.2489 0.3475 0.8663 0.059 Uiso 1 1 calc R U
H15C H 0.1991 0.4170 0.8044 0.059 Uiso 1 1 calc R U
C18 C 0.3005(3) 0.45077(17) 1.16102(11) 0.0395(5) Uani 1 1 d . .
C8 C 0.4978(2) 0.65520(13) 1.11818(9) 0.0236(4) Uani 1 1 d . .
C9 C 0.4798(3) 0.72901(16) 1.17380(10) 0.0347(5) Uani 1 1 d . .
H9A H 0.5379 0.7052 1.2148 0.052 Uiso 1 1 calc R U
H9B H 0.3548 0.7402 1.1832 0.052 Uiso 1 1 calc R U
H9C H 0.5351 0.7896 1.1595 0.052 Uiso 1 1 calc R U
C4 C 0.4349(3) 0.77372(15) 0.85348(10) 0.0297(4) Uani 1 1 d . .
H4 H 0.4014 0.8388 0.8455 0.036 Uiso 1 1 calc R U
C3 C 0.5081(3) 0.71901(16) 0.80245(10) 0.0336(4) Uani 1 1 d . .
H3 H 0.5221 0.7461 0.7586 0.040 Uiso 1 1 calc R U
C21 C 0.0317(5) 0.20835(19) 1.01016(16) 0.0605(8) Uani 1 1 d . .
H21A H 0.1107 0.1603 1.0302 0.091 Uiso 1 1 calc R U
H21B H 0.0816 0.2313 0.9673 0.091 Uiso 1 1 calc R U
H21C H -0.0836 0.1790 1.0017 0.091 Uiso 1 1 calc R U
C19 C 0.4279(5) 0.3776(2) 1.18583(15) 0.0652(9) Uani 1 1 d . .
H19A H 0.4558 0.3904 1.2334 0.098 Uiso 1 1 calc R U
H19B H 0.5359 0.3809 1.1588 0.098 Uiso 1 1 calc R U
H19C H 0.3760 0.3130 1.1817 0.098 Uiso 1 1 calc R U

loop_
_atom_site_aniso_label
_atom_site_aniso_U_11
_atom_site_aniso_U_22
_atom_site_aniso_U_33
_atom_site_aniso_U_23
_atom_site_aniso_U_13
_atom_site_aniso_U_12
O3 0.0443(9) 0.0584(10) 0.0226(7) -0.0089(7) 0.0099(7) -0.0020(8)
O8 0.0408(8) 0.0351(8) 0.0373(8) -0.0057(6) 0.0045(7) -0.0173(6)
O1 0.0303(6) 0.0222(6) 0.0255(7) 0.0011(5) -0.0026(6) 0.0046(5)
O4 0.0260(6) 0.0192(6) 0.0202(6) -0.0033(5) -0.0042(5) 0.0005(5)
O5 0.0634(11) 0.0489(10) 0.0602(12) -0.0223(9) -0.0403(10) 0.0237(9)
O6 0.0402(7) 0.0226(6) 0.0203(7) 0.0022(5) -0.0010(6) -0.0022(5)
O7 0.0688(12) 0.0685(12) 0.0223(8) -0.0091(8) 0.0101(8) -0.0175(10)
O2 0.0372(7) 0.0301(7) 0.0264(7) 0.0046(6) -0.0111(6) -0.0015(6)
C1 0.0396(12) 0.0626(16) 0.0306(12) -0.0211(11) 0.0049(10) 0.0032(11)
C2 0.0272(9) 0.0466(12) 0.0190(9) -0.0051(8) 0.0025(8) -0.0063(8)
C12 0.0251(8) 0.0289(9) 0.0214(9) -0.0041(7) 0.0002(7) 0.0004(7)
C11 0.0188(8) 0.0249(8) 0.0180(8) -0.0002(6) -0.0026(6) -0.0025(6)
C10 0.0208(7) 0.0184(8) 0.0171(8) -0.0010(6) -0.0029(6) 0.0019(6)
C13 0.0218(7) 0.0165(7) 0.0202(8) -0.0026(6) -0.0021(7) -0.0001(6)
C16 0.0276(8) 0.0208(8) 0.0244(9) -0.0034(7) 0.0047(7) -0.0019(7)
C17 0.0312(10) 0.0320(10) 0.0453(13) -0.0064(9) 0.0098(9) -0.0073(8)
C20 0.0542(14) 0.0321(11) 0.0470(14) -0.0032(10) 0.0113(12) -0.0213(10)
O9 0.127(2) 0.0435(10) 0.0449(12) 0.0047(8) 0.0122(13) -0.0267(12)
C5 0.0203(7) 0.0264(9) 0.0217(9) 0.0001(7) -0.0025(7) -0.0021(7)
C6 0.0203(7) 0.0231(8) 0.0232(9) -0.0032(7) -0.0005(7) 0.0001(6)
C7 0.0182(7) 0.0237(8) 0.0177(8) -0.0026(6) -0.0004(6) -0.0028(6)
C14 0.0385(10) 0.0265(9) 0.0244(10) -0.0022(7) -0.0104(8) -0.0009(8)
C15 0.0580(14) 0.0338(11) 0.0264(10) -0.0096(9) -0.0105(10) 0.0003(10)
C18 0.0584(14) 0.0379(11) 0.0221(10) 0.0056(9) -0.0025(10) -0.0203(10)
C8 0.0230(8) 0.0291(9) 0.0188(9) 0.0001(7) -0.0008(7) -0.0073(7)
C9 0.0410(11) 0.0424(12) 0.0207(9) -0.0084(8) -0.0020(9) -0.0014(9)
C4 0.0288(9) 0.0330(10) 0.0272(10) 0.0072(8) -0.0042(8) -0.0044(8)
C3 0.0335(9) 0.0465(12) 0.0208(9) 0.0075(8) -0.0010(8) -0.0069(9)
C21 0.0763(19) 0.0366(13) 0.0685(19) -0.0136(13) 0.0184(16) -0.0230(13)
C19 0.107(3) 0.0460(15) 0.0432(15) 0.0194(12) -0.0283(17) -0.0098(16)

loop_
_atom_type_symbol
_atom_type_description
_atom_type_scat_dispersion_real
_atom_type_scat_dispersion_imag
_atom_type_scat_source
C C 0.0033 0.0016 'International Tables Vol C Tables 4.2.6.8 and 6.1.1.4'
H H 0.0000 0.0000 'International Tables Vol C Tables 4.2.6.8 and 6.1.1.4'
O O 0.0106 0.0060 'International Tables Vol C Tables 4.2.6.8 and 6.1.1.4'

loop_
_geom_angle_atom_site_label_1
_geom_angle_atom_site_label_2
_geom_angle_atom_site_label_3
_geom_angle
C2 O3 C1 117.23(18)
C20 O8 C17 117.80(18)
C6 O1 C5 116.22(14)
C14 O4 C13 117.55(14)
C18 O6 C16 115.26(17)
O3 C1 H1A 109.5
O3 C1 H1B 109.5
H1A C1 H1B 109.5
O3 C1 H1C 109.5
H1A C1 H1C 109.5
H1B C1 H1C 109.5
O3 C2 C3 115.93(18)
O3 C2 C12 124.4(2)
C3 C2 C12 119.66(18)
C2 C12 C11 120.19(18)
C2 C12 H12 119.9
C11 C12 H12 119.9
C5 C11 C12 118.54(17)
C5 C11 C10 118.93(16)
C12 C11 C10 122.50(16)
C11 C10 C7 108.65(14)
C11 C10 C13 108.67(14)
C7 C10 C13 110.76(14)
C11 C10 H10 109.6
C7 C10 H10 109.6
C13 C10 H10 109.6
O4 C13 C16 110.95(13)
O4 C13 C10 105.64(13)
C16 C13 C10 115.04(14)
O4 C13 H13 108.3
C16 C13 H13 108.3
C10 C13 H13 108.3
O6 C16 C13 108.99(14)
O6 C16 C17 108.93(16)
C13 C16 C17 116.03(17)
O6 C16 H16 107.5
C13 C16 H16 107.5
C17 C16 H16 107.5
O8 C17 C16 110.87(16)
O8 C17 H17A 109.5
C16 C17 H17A 109.5
O8 C17 H17B 109.5
C16 C17 H17B 109.5
H17A C17 H17B 108.1
O9 C20 O8 124.1(2)
O9 C20 C21 125.2(3)
O8 C20 C21 110.8(2)
C11 C5 C4 122.08(18)
C11 C5 O1 121.41(16)
C4 C5 O1 116.49(16)
C7 C6 O1 123.59(17)
C7 C6 H6 118.2
O1 C6 H6 118.2
C6 C7 C8 120.72(16)
C6 C7 C10 119.41(16)
C8 C7 C10 119.46(15)
O5 C14 O4 123.49(18)
O5 C14 C15 124.87(19)
O4 C14 C15 111.64(17)
C14 C15 H15A 109.5
C14 C15 H15B 109.5
H15A C15 H15B 109.5
C14 C15 H15C 109.5
H15A C15 H15C 109.5
H15B C15 H15C 109.5
O7 C18 O6 122.9(2)
O7 C18 C19 126.1(2)
O6 C18 C19 111.0(2)
O2 C8 C7 119.93(17)
O2 C8 C9 120.31(18)
C7 C8 C9 119.74(17)
C8 C9 H9A 109.5
C8 C9 H9B 109.5
H9A C9 H9B 109.5
C8 C9 H9C 109.5
H9A C9 H9C 109.5
H9B C9 H9C 109.5
C3 C4 C5 118.84(19)
C3 C4 H4 120.6
C5 C4 H4 120.6
C4 C3 C2 120.63(18)
C4 C3 H3 119.7
C2 C3 H3 119.7
C20 C21 H21A 109.5
C20 C21 H21B 109.5
H21A C21 H21B 109.5
C20 C21 H21C 109.5
H21A C21 H21C 109.5
H21B C21 H21C 109.5
C18 C19 H19A 109.5
C18 C19 H19B 109.5
H19A C19 H19B 109.5
C18 C19 H19C 109.5
H19A C19 H19C 109.5
H19B C19 H19C 109.5

loop_
_geom_bond_atom_site_label_1
_geom_bond_atom_site_label_2
_geom_bond_distance
O3 C2 1.364(3)
O3 C1 1.416(3)
O8 C20 1.350(3)
O8 C17 1.445(3)
O1 C6 1.364(2)
O1 C5 1.402(2)
O4 C14 1.345(2)
O4 C13 1.448(2)
O5 C14 1.199(3)
O6 C18 1.360(3)
O6 C16 1.440(2)
O7 C18 1.204(3)
O2 C8 1.220(2)
C1 H1A 0.9800
C1 H1B 0.9800
C1 H1C 0.9800
C2 C3 1.395(3)
C2 C12 1.396(3)
C12 C11 1.398(2)
C12 H12 0.9500
C11 C5 1.380(2)
C11 C10 1.510(2)
C10 C7 1.510(2)
C10 C13 1.551(2)
C10 H10 1.0000
C13 C16 1.521(3)
C13 H13 1.0000
C16 C17 1.526(3)
C16 H16 1.0000
C17 H17A 0.9900
C17 H17B 0.9900
C20 O9 1.193(3)
C20 C21 1.497(3)
C5 C4 1.391(3)
C6 C7 1.341(2)
C6 H6 0.9500
C7 C8 1.476(2)
C14 C15 1.494(3)
C15 H15A 0.9800
C15 H15B 0.9800
C15 H15C 0.9800
C18 C19 1.484(4)
C8 C9 1.506(3)
C9 H9A 0.9800
C9 H9B 0.9800
C9 H9C 0.9800
C4 C3 1.377(3)
C4 H4 0.9500
C3 H3 0.9500
C21 H21A 0.9800
C21 H21B 0.9800
C21 H21C 0.9800
C19 H19A 0.9800
C19 H19B 0.9800
C19 H19C 0.9800

loop_
_geom_torsion_atom_site_label_1
_geom_torsion_atom_site_label_2
_geom_torsion_atom_site_label_3
_geom_torsion_atom_site_label_4
_geom_torsion
C1 O3 C2 C3 -175.13(19)
C1 O3 C2 C12 6.0(3)
O3 C2 C12 C11 178.54(18)
C3 C2 C12 C11 -0.3(3)
C2 C12 C11 C5 -2.0(3)
C2 C12 C11 C10 176.05(16)
C5 C11 C10 C7 -30.8(2)
C12 C11 C10 C7 151.21(17)
C5 C11 C10 C13 89.83(18)
C12 C11 C10 C13 -88.19(19)
C14 O4 C13 C16 107.99(18)
C14 O4 C13 C10 -126.71(16)
C11 C10 C13 O4 63.39(16)
C7 C10 C13 O4 -177.33(14)
C11 C10 C13 C16 -173.88(14)
C7 C10 C13 C16 -54.60(19)
C18 O6 C16 C13 143.93(16)
C18 O6 C16 C17 -88.6(2)
O4 C13 C16 O6 65.62(17)
C10 C13 C16 O6 -54.21(19)
O4 C13 C16 C17 -57.7(2)
C10 C13 C16 C17 -177.57(15)
C20 O8 C17 C16 95.5(2)
O6 C16 C17 O8 -57.7(2)
C13 C16 C17 O8 65.7(2)
C17 O8 C20 O9 5.5(4)
C17 O8 C20 C21 -175.0(2)
C12 C11 C5 C4 2.4(3)
C10 C11 C5 C4 -175.67(16)
C12 C11 C5 O1 -175.63(16)
C10 C11 C5 O1 6.3(2)
C6 O1 C5 C11 20.8(2)
C6 O1 C5 C4 -157.40(16)
C5 O1 C6 C7 -20.3(2)
O1 C6 C7 C8 164.98(16)
O1 C6 C7 C10 -7.7(3)
C11 C10 C7 C6 31.9(2)
C13 C10 C7 C6 -87.40(19)
C11 C10 C7 C8 -140.90(15)
C13 C10 C7 C8 99.80(18)
C13 O4 C14 O5 -3.3(3)
C13 O4 C14 C15 176.41(17)
C16 O6 C18 O7 -2.3(3)
C16 O6 C18 C19 177.5(2)
C6 C7 C8 O2 -161.43(17)
C10 C7 C8 O2 11.3(3)
C6 C7 C8 C9 16.8(3)
C10 C7 C8 C9 -170.49(16)
C11 C5 C4 C3 -0.6(3)
O1 C5 C4 C3 177.57(17)
C5 C4 C3 C2 -1.8(3)
O3 C2 C3 C4 -176.73(19)
C12 C2 C3 C4 2.2(3)
